data_7204840
loop_
_publ_author_name
'Zakrassov, Alexander'
'Shteiman, Vitaly'
'Sheynin, Yana'
'Tumanskii, Boris'
'Botoshansky, Mark'
'Kapon, Moshe'
'Keren, Amit'
'Kaftory, Menahem'
'Vos, Thomas E.'
'Miller, Joel S.'

_publ_section_title
;
 Synthesis, structural, and magnetic characterization of substituted
 benzoimidazole-l-yl N,N?-dioxides
;
_journal_issue 12
_journal_name_full 'Journal of Materials Chemistry'
_journal_page_first 1827
_journal_paper_doi 10.1039/b400299g
_journal_volume 14
_journal_year 2004
_chemical_formula_moiety 'C13 H4 F5 N2 O2'
_chemical_formula_sum 'C13 H4 F5 N2 O2'
_chemical_formula_weight 315.18
_chemical_name_systematic
;
2-(2,3,4,5,6-pentafluorophenyl)benzimidazolyl-N,N'-dioxide
;
_space_group_IT_number 15
_symmetry_cell_setting monoclinic
_symmetry_space_group_name_Hall '-C 2yc'
_symmetry_space_group_name_H-M 'C 1 2/c 1'
_atom_sites_solution_hydrogens geom
_atom_sites_solution_primary direct
_atom_sites_solution_secondary difmap
_audit_creation_method SHELXL-97
_cell_angle_alpha 90.00
_cell_angle_beta 100.69(2)
_cell_angle_gamma 90.00
_cell_formula_units_Z 8
_cell_length_a 22.536(5)
_cell_length_b 7.868(2)
_cell_length_c 13.760(2)
_cell_measurement_reflns_used 3643
_cell_measurement_temperature 293(2)
_cell_measurement_theta_max 27.38
_cell_measurement_theta_min 1.51
_cell_volume 2397.5(9)
_computing_cell_refinement 'DENZO SMN (Otwinowski & Minor 1997)'
_computing_data_collection 'Collect (Nonius, 2001)'
_computing_data_reduction 'DENZO SMN (Otwinowski & Minor 1997)'
_computing_molecular_graphics 'Ortep-3 for Windows (Farrugia, 1997)'
_computing_structure_refinement 'SHELXL-97 (Sheldrick, 1997)'
_computing_structure_solution 'SHELXS-97 (Sheldrick, 1990)'
_diffrn_ambient_temperature 293(2)
_diffrn_measured_fraction_theta_full 0.870
_diffrn_measured_fraction_theta_max 0.99
_diffrn_measurement_device_type 'Nonius KappaCCD'
_diffrn_measurement_method omega-scan
_diffrn_radiation_monochromator graphite
_diffrn_radiation_source 'fine-focus sealed tube'
_diffrn_radiation_type MoK\a
_diffrn_radiation_wavelength 0.71073
_diffrn_reflns_av_R_equivalents 0.0551
_diffrn_reflns_av_sigmaI/netI 0.0940
_diffrn_reflns_limit_h_max 28
_diffrn_reflns_limit_h_min 0
_diffrn_reflns_limit_k_max 9
_diffrn_reflns_limit_k_min -9
_diffrn_reflns_limit_l_max 16
_diffrn_reflns_limit_l_min -17
_diffrn_reflns_number 4241
_diffrn_reflns_theta_full 25.0
_diffrn_reflns_theta_max 27.38
_diffrn_reflns_theta_min 1.84
_exptl_absorpt_coefficient_mu 0.171
_exptl_absorpt_correction_T_max 0.9983
_exptl_absorpt_correction_T_min 0.9747
_exptl_absorpt_correction_type none
_exptl_absorpt_process_details none
_exptl_crystal_colour 'dark brown'
_exptl_crystal_density_diffrn 1.746
_exptl_crystal_density_method 'not measured'
_exptl_crystal_description prism
_exptl_crystal_F_000 1256
_exptl_crystal_size_max 0.15
_exptl_crystal_size_mid 0.08
_exptl_crystal_size_min 0.01
_refine_diff_density_max 0.140
_refine_diff_density_min -0.153
_refine_diff_density_rms 0.038
_refine_ls_extinction_method none
_refine_ls_goodness_of_fit_ref 0.814
_refine_ls_hydrogen_treatment mixed
_refine_ls_matrix_type full
_refine_ls_number_parameters 196
_refine_ls_number_reflns 2373
_refine_ls_number_restraints 0
_refine_ls_restrained_S_all 0.814
_refine_ls_R_factor_all 0.1275
_refine_ls_R_factor_gt 0.0422
_refine_ls_shift/su_max 0.007
_refine_ls_shift/su_mean 0.002
_refine_ls_structure_factor_coef Fsqd
_refine_ls_weighting_details 'calc w=1/[\s^2^(Fo^2^)+(0.0469P)^2^+0.0000P] where P=(Fo^2^+2Fc^2^)/3'
_refine_ls_weighting_scheme calc
_refine_ls_wR_factor_gt 0.0860
_refine_ls_wR_factor_ref 0.1027
_reflns_number_gt 1018
_reflns_number_total 2373
_reflns_threshold_expression >2sigma(I)
_cod_data_source_file b400299g.txt
_cod_data_source_block pentaf
_cod_original_sg_symbol_H-M 'C 2/c'
_cod_database_code 7204840

loop_
_symmetry_equiv_pos_as_xyz
'x, y, z'
'-x, y, -z+1/2'
'x+1/2, y+1/2, z'
'-x+1/2, y+1/2, -z+1/2'
'-x, -y, -z'
'x, -y, z-1/2'
'-x+1/2, -y+1/2, -z'
'x+1/2, -y+1/2, z-1/2'

loop_
_atom_site_label
_atom_site_type_symbol
_atom_site_fract_x
_atom_site_fract_y
_atom_site_fract_z
_atom_site_U_iso_or_equiv
_atom_site_adp_type
_atom_site_occupancy
_atom_site_symmetry_multiplicity
_atom_site_calc_flag
_atom_site_refinement_flags
_atom_site_disorder_assembly
_atom_site_disorder_group
F1 F 0.11280(8) 0.5737(2) 0.77856(15) 0.0893(6) Uani 1 1 d . . .
F2 F 0.16833(7) 0.3323(2) 0.49655(13) 0.0792(5) Uani 1 1 d . . .
F3 F 0.26252(8) 0.5449(2) 0.51510(15) 0.0950(6) Uani 1 1 d . . .
F4 F 0.28150(7) 0.7761(2) 0.66231(15) 0.1066(8) Uani 1 1 d . . .
F5 F 0.20547(9) 0.7927(2) 0.79367(15) 0.1057(8) Uani 1 1 d . . .
O1 O 0.00667(8) 0.5209(2) 0.61288(16) 0.0806(7) Uani 1 1 d . . .
O2 O 0.14095(8) 0.0722(2) 0.64617(15) 0.0694(6) Uani 1 1 d . . .
N1 N 0.02862(9) 0.3710(2) 0.62030(17) 0.0583(6) Uani 1 1 d . . .
N2 N 0.09245(9) 0.1574(2) 0.63488(16) 0.0503(6) Uani 1 1 d . . .
C1 C 0.08761(11) 0.3297(3) 0.6302(2) 0.0525(7) Uani 1 1 d . . .
C2 C -0.00594(11) 0.2213(3) 0.6185(2) 0.0519(7) Uani 1 1 d . . .
C3 C -0.06683(11) 0.1967(3) 0.6071(2) 0.0658(8) Uani 1 1 d . . .
H3 H -0.0937 0.2925 0.6006 0.079 Uiso 1 1 d R . .
C4 C -0.08636(9) 0.0307(3) 0.60674(15) 0.0680(8) Uani 1 1 d . . .
H4 H -0.1291 0.0107 0.5948 0.082 Uiso 1 1 d R . .
C5 C -0.04569(9) -0.1042(3) 0.61609(15) 0.0612(8) Uani 1 1 d R . .
H5 H -0.0622 -0.2163 0.6186 0.073 Uiso 1 1 d R . .
C6 C 0.01574(12) -0.0797(3) 0.62662(19) 0.0551(8) Uani 1 1 d . . .
H6 H 0.0488 -0.1843 0.6374 0.066 Uiso 1 1 d R . .
C7 C 0.03392(10) 0.0875(3) 0.62721(19) 0.0482(7) Uani 1 1 d . . .
C8 C 0.13716(12) 0.4488(3) 0.6367(2) 0.0535(7) Uani 1 1 d . . .
C9 C 0.17650(12) 0.4453(3) 0.5713(2) 0.0586(8) Uani 1 1 d . . .
C10 C 0.22414(13) 0.5543(4) 0.5798(3) 0.0646(8) Uani 1 1 d . . .
C11 C 0.23401(14) 0.6723(4) 0.6534(3) 0.0736(10) Uani 1 1 d . . .
C12 C 0.19586(15) 0.6798(3) 0.7200(3) 0.0727(10) Uani 1 1 d . . .
C13 C 0.14834(13) 0.5697(3) 0.7102(3) 0.0617(8) Uani 1 1 d . . .

loop_
_atom_site_aniso_label
_atom_site_aniso_U_11
_atom_site_aniso_U_22
_atom_site_aniso_U_33
_atom_site_aniso_U_23
_atom_site_aniso_U_13
_atom_site_aniso_U_12
F1 0.1090(15) 0.0740(11) 0.0890(16) -0.0241(10) 0.0288(12) -0.0130(9)
F2 0.0795(11) 0.0852(11) 0.0746(13) -0.0127(10) 0.0186(9) -0.0092(9)
F3 0.0715(12) 0.1155(14) 0.0988(17) 0.0258(12) 0.0180(11) -0.0098(10)
F4 0.0897(12) 0.0922(12) 0.1227(18) 0.0271(12) -0.0196(12) -0.0450(10)
F5 0.1292(16) 0.0700(10) 0.1041(16) -0.0248(10) -0.0139(13) -0.0254(10)
O1 0.0822(13) 0.0447(10) 0.1133(19) -0.0049(11) 0.0134(12) 0.0119(10)
O2 0.0563(11) 0.0560(10) 0.0925(16) 0.0001(10) 0.0054(10) 0.0089(9)
N1 0.0658(15) 0.0418(11) 0.0664(18) -0.0036(11) 0.0098(13) 0.0035(11)
N2 0.0535(13) 0.0422(12) 0.0550(16) -0.0013(10) 0.0095(11) 0.0058(10)
C1 0.0548(16) 0.0433(15) 0.060(2) -0.0038(13) 0.0114(14) -0.0019(12)
C2 0.0550(15) 0.0477(14) 0.0540(19) -0.0025(13) 0.0123(13) -0.0027(12)
C3 0.0565(17) 0.0671(17) 0.073(2) -0.0025(16) 0.0094(15) 0.0059(13)
C4 0.0537(16) 0.083(2) 0.067(2) -0.0073(17) 0.0105(15) -0.0131(15)
C5 0.0682(18) 0.0550(16) 0.060(2) -0.0032(14) 0.0111(16) -0.0166(14)
C6 0.0651(17) 0.0484(14) 0.049(2) -0.0004(13) 0.0039(15) -0.0049(12)
C7 0.0511(15) 0.0457(14) 0.0466(18) -0.0026(12) 0.0055(13) -0.0058(12)
C8 0.0573(17) 0.0441(14) 0.058(2) -0.0018(14) 0.0084(15) -0.0042(12)
C9 0.0605(18) 0.0485(15) 0.062(2) -0.0017(15) -0.0015(16) -0.0048(14)
C10 0.0575(18) 0.0711(19) 0.066(2) 0.0198(18) 0.0136(18) -0.0028(17)
C11 0.071(2) 0.0568(18) 0.082(3) 0.0160(19) -0.013(2) -0.0193(16)
C12 0.087(2) 0.0466(16) 0.073(3) -0.0043(17) -0.016(2) -0.0130(16)
C13 0.0704(19) 0.0540(16) 0.060(2) 0.0008(16) 0.0093(17) -0.0022(15)

loop_
_atom_type_symbol
_atom_type_description
_atom_type_scat_dispersion_real
_atom_type_scat_dispersion_imag
_atom_type_scat_source
C C 0.0033 0.0016 'International Tables Vol C Tables 4.2.6.8 and 6.1.1.4'
H H 0.0000 0.0000 'International Tables Vol C Tables 4.2.6.8 and 6.1.1.4'
O O 0.0106 0.0060 'International Tables Vol C Tables 4.2.6.8 and 6.1.1.4'
N N 0.0061 0.0033 'International Tables Vol C Tables 4.2.6.8 and 6.1.1.4'
F F 0.0171 0.0103 'International Tables Vol C Tables 4.2.6.8 and 6.1.1.4'

loop_
_geom_angle_atom_site_label_1
_geom_angle_atom_site_label_2
_geom_angle_atom_site_label_3
_geom_angle
_geom_angle_site_symmetry_1
_geom_angle_site_symmetry_3
_geom_angle_publ_flag
O1 N1 C1 126.1(2) . . ?
O1 N1 C2 124.5(2) . . ?
C1 N1 C2 109.35(19) . . ?
O2 N2 C1 126.4(2) . . ?
O2 N2 C7 125.09(18) . . ?
C1 N2 C7 108.5(2) . . ?
N1 C1 N2 108.2(2) . . ?
N1 C1 C8 125.8(2) . . ?
N2 C1 C8 126.0(2) . . ?
C3 C2 C7 121.9(2) . . ?
C3 C2 N1 131.3(2) . . ?
C7 C2 N1 106.8(2) . . ?
C2 C3 C4 116.6(2) . . ?
C2 C3 H3 120.1 . . ?
C4 C3 H3 123.3 . . ?
C3 C4 C5 121.18(14) . . ?
C3 C4 H4 117.8 . . ?
C5 C4 H4 120.9 . . ?
C6 C5 C4 122.29(13) . . ?
C6 C5 H5 120.8 . . ?
C4 C5 H5 116.8 . . ?
C5 C6 C7 115.2(2) . . ?
C5 C6 H6 123.4 . . ?
C7 C6 H6 121.3 . . ?
C2 C7 C6 122.8(2) . . ?
C2 C7 N2 107.11(19) . . ?
C6 C7 N2 130.1(2) . . ?
C9 C8 C13 116.2(3) . . ?
C9 C8 C1 122.0(2) . . ?
C13 C8 C1 121.7(3) . . ?
F2 C9 C10 118.4(3) . . ?
F2 C9 C8 120.0(2) . . ?
C10 C9 C8 121.7(3) . . ?
F3 C10 C9 120.0(3) . . ?
F3 C10 C11 119.4(3) . . ?
C9 C10 C11 120.7(3) . . ?
F4 C11 C10 120.2(4) . . ?
F4 C11 C12 120.3(3) . . ?
C10 C11 C12 119.4(3) . . ?
F5 C12 C13 120.7(4) . . ?
F5 C12 C11 120.2(3) . . ?
C13 C12 C11 119.1(3) . . ?
F1 C13 C12 118.4(3) . . ?
F1 C13 C8 118.6(3) . . ?
C12 C13 C8 122.9(3) . . ?

loop_
_geom_bond_atom_site_label_1
_geom_bond_atom_site_label_2
_geom_bond_distance
_geom_bond_site_symmetry_2
_geom_bond_publ_flag
F1 C13 1.344(3) . ?
F2 C9 1.346(3) . ?
F3 C10 1.353(3) . ?
F4 C11 1.334(3) . ?
F5 C12 1.335(3) . ?
O1 N1 1.276(2) . ?
O2 N2 1.267(2) . ?
N1 C1 1.351(3) . ?
N1 C2 1.409(3) . ?
N2 C1 1.361(3) . ?
N2 C7 1.415(3) . ?
C1 C8 1.447(3) . ?
C2 C3 1.366(3) . ?
C2 C7 1.375(3) . ?
C3 C4 1.378(3) . ?
C3 H3 0.9600 . ?
C4 C5 1.3923 . ?
C4 H4 0.9598 . ?
C5 C6 1.379(3) . ?
C5 H5 0.9600 . ?
C6 C7 1.378(3) . ?
C6 H6 1.1020 . ?
C8 C9 1.375(4) . ?
C8 C13 1.378(4) . ?
C9 C10 1.362(4) . ?
C10 C11 1.362(4) . ?
C11 C12 1.369(4) . ?
C12 C13 1.365(4) . ?
